data_4335015
loop_
_publ_author_name
'Feng Gao'
'Min-Xia Yao'
'Yu-Yang Li'
'Yi-Zhi Li'
'You Song'
'Jing-Lin Zuo'

_publ_section_title
;
 Syntheses, Structures, and Magnetic Properties of seven-coordinate
 Lanthanide Porphyrinate or Phthalocyaninate Complexes with Kl\"aui's
 Tripodal Ligand
;
_journal_name_full 'Inorganic Chemistry'
_journal_page_first 6407
_journal_page_last 6416
_journal_paper_doi 10.1021/ic400245n
_journal_volume 52
_journal_year 2013
_chemical_formula_sum 'C61 H63.5 Co Ho N4 O9.25 P3'
_chemical_formula_weight 1317.43
_chemical_name_systematic
; 
 ? 
;
_space_group_IT_number 15
_symmetry_cell_setting monoclinic
_symmetry_space_group_name_Hall '-C 2yc'
_symmetry_space_group_name_H-M 'C 1 2/c 1'
_atom_sites_solution_hydrogens geom
_atom_sites_solution_primary direct
_atom_sites_solution_secondary difmap
_audit_creation_method SHELXL-97
_cell_angle_alpha 90.00
_cell_angle_beta 109.889(2)
_cell_angle_gamma 90.00
_cell_formula_units_Z 8
_cell_length_a 49.9728(13)
_cell_length_b 13.2749(11)
_cell_length_c 19.1507(16)
_cell_measurement_reflns_used 9949
_cell_measurement_temperature 291(2)
_cell_measurement_theta_max 26.14
_cell_measurement_theta_min 2.48
_cell_volume 11946.5(14)
_computing_cell_refinement 'Bruker SMART'
_computing_data_collection 'Bruker SMART'
_computing_data_reduction 'Bruker SAINT'
_computing_molecular_graphics 'Bruker SHELXTL'
_computing_publication_material 'Bruker SHELXTL'
_computing_structure_refinement 'Bruker SHELXTL'
_computing_structure_solution 'Bruker SHELXTL'
_diffrn_ambient_temperature 291(2)
_diffrn_measured_fraction_theta_full 1.000
_diffrn_measured_fraction_theta_max 1.000
_diffrn_measurement_device_type 'Bruker APEX II CCD'
_diffrn_measurement_method '\f and \w scans'
_diffrn_radiation_monochromator graphite
_diffrn_radiation_source 'fine-focus sealed tube'
_diffrn_radiation_type MoK\a
_diffrn_radiation_wavelength 0.71073
_diffrn_reflns_av_R_equivalents 0.0720
_diffrn_reflns_av_sigmaI/netI 0.0828
_diffrn_reflns_limit_h_max 38
_diffrn_reflns_limit_h_min -61
_diffrn_reflns_limit_k_max 16
_diffrn_reflns_limit_k_min -15
_diffrn_reflns_limit_l_max 23
_diffrn_reflns_limit_l_min -23
_diffrn_reflns_number 35523
_diffrn_reflns_theta_full 26.00
_diffrn_reflns_theta_max 26.00
_diffrn_reflns_theta_min 0.87
_exptl_absorpt_coefficient_mu 1.732
_exptl_absorpt_correction_T_max 0.8191
_exptl_absorpt_correction_T_min 0.7233
_exptl_absorpt_correction_type multi-scan
_exptl_absorpt_process_details 'SADABS; Bruker, 2000'
_exptl_crystal_colour purple
_exptl_crystal_density_diffrn 1.465
_exptl_crystal_description block
_exptl_crystal_F_000 5364
_exptl_crystal_size_max 0.20
_exptl_crystal_size_mid 0.15
_exptl_crystal_size_min 0.12
_refine_diff_density_max 0.606
_refine_diff_density_min -1.194
_refine_diff_density_rms 0.098
_refine_ls_extinction_method none
_refine_ls_goodness_of_fit_ref 1.017
_refine_ls_hydrogen_treatment constr
_refine_ls_matrix_type fullcycle
_refine_ls_number_parameters 727
_refine_ls_number_reflns 11748
_refine_ls_number_restraints 0
_refine_ls_restrained_S_all 1.017
_refine_ls_R_factor_all 0.0870
_refine_ls_R_factor_gt 0.0606
_refine_ls_shift/su_max 0.000
_refine_ls_shift/su_mean 0.000
_refine_ls_structure_factor_coef Fsqd
_refine_ls_weighting_details 'calc w=1/[\s^2^(Fo^2^)+(0.0736P)^2^+0.0000P] where P=(Fo^2^+2Fc^2^)/3'
_refine_ls_weighting_scheme calc
_refine_ls_wR_factor_gt 0.1346
_refine_ls_wR_factor_ref 0.1427
_reflns_number_gt 8061
_reflns_number_total 11748
_reflns_threshold_expression >2sigma(I)
_cod_data_source_file ic400245n_si_002_3.cif
_cod_data_source_block 20120625b
_cod_original_formula_sum 'C61 H63.50 Co Ho N4 O9.25 P3'
_cod_database_code 4335015

loop_
_symmetry_equiv_pos_as_xyz
'x, y, z'
'-x, y, -z+1/2'
'x+1/2, y+1/2, z'
'-x+1/2, y+1/2, -z+1/2'
'-x, -y, -z'
'x, -y, z-1/2'
'-x+1/2, -y+1/2, -z'
'x+1/2, -y+1/2, z-1/2'

loop_
_atom_site_label
_atom_site_type_symbol
_atom_site_fract_x
_atom_site_fract_y
_atom_site_fract_z
_atom_site_U_iso_or_equiv
_atom_site_adp_type
_atom_site_occupancy
_atom_site_symmetry_multiplicity
_atom_site_calc_flag
_atom_site_refinement_flags
Ho1 Ho 0.871884(6) 0.11953(2) 0.545957(15) 0.04363(9) Uani 1 1 d .
Co1 Co 0.876722(19) 0.19686(7) 0.76682(5) 0.0536(2) Uani 1 1 d .
P1 P 0.83782(4) 0.16305(14) 0.67724(10) 0.0580(4) Uani 1 1 d .
P2 P 0.89077(4) 0.29155(14) 0.69517(10) 0.0603(4) Uani 1 1 d .
P3 P 0.89732(4) 0.06643(14) 0.73821(10) 0.0609(4) Uani 1 1 d .
O1 O 0.82236(11) 0.0757(4) 0.7116(3) 0.0738(15) Uani 1 1 d .
O2 O 0.81998(11) 0.2710(4) 0.6604(3) 0.0754(15) Uani 1 1 d .
O3 O 0.83898(9) 0.1209(4) 0.6065(2) 0.0587(11) Uani 1 1 d .
O4 O 0.87265(13) 0.3969(4) 0.6920(3) 0.0735(14) Uani 1 1 d .
O5 O 0.92587(11) 0.3029(4) 0.7394(3) 0.0779(15) Uani 1 1 d .
O6 O 0.88150(11) 0.2674(4) 0.6131(3) 0.0636(12) Uani 1 1 d .
O7 O 0.93156(11) 0.0744(4) 0.7906(3) 0.0742(14) Uani 1 1 d .
O8 O 0.88228(13) -0.0344(4) 0.7597(3) 0.0809(16) Uani 1 1 d .
O9 O 0.89813(11) 0.0538(4) 0.6620(2) 0.0670(13) Uani 1 1 d .
N1 N 0.85797(10) -0.0501(4) 0.5052(3) 0.0430(10) Uani 1 1 d .
N2 N 0.82899(10) 0.1394(4) 0.4419(3) 0.0504(12) Uani 1 1 d .
N3 N 0.88306(11) 0.2362(4) 0.4643(3) 0.0503(12) Uani 1 1 d .
N4 N 0.91240(10) 0.0471(4) 0.5234(3) 0.0477(11) Uani 1 1 d .
C1 C 0.85470(15) 0.2094(6) 0.8421(4) 0.0665(19) Uani 1 1 d .
H1 H 0.8347 0.1928 0.8331 0.080 Uiso 1 1 calc R
C5 C 0.86642(14) 0.3075(6) 0.8342(4) 0.0618(18) Uani 1 1 d .
H5 H 0.8551 0.3682 0.8153 0.074 Uiso 1 1 calc R
C4 C 0.89517(15) 0.3006(6) 0.8506(4) 0.0617(18) Uani 1 1 d .
H4 H 0.9084 0.3549 0.8504 0.074 Uiso 1 1 calc R
C3 C 0.90187(18) 0.1999(6) 0.8732(4) 0.0686(19) Uani 1 1 d .
H3 H 0.9214 0.1736 0.8906 0.082 Uiso 1 1 calc R
C2 C 0.8788(2) 0.1434(6) 0.8703(4) 0.073(2) Uani 1 1 d .
H2 H 0.8787 0.0729 0.8853 0.088 Uiso 1 1 calc R
C6 C 0.80076(17) 0.0092(7) 0.6716(4) 0.079(2) Uani 1 1 d .
H6A H 0.8089 -0.0580 0.6776 0.094 Uiso 1 1 calc R
H6B H 0.7956 0.0264 0.6195 0.094 Uiso 1 1 calc R
C7 C 0.77472(17) 0.0040(7) 0.6891(5) 0.090(3) Uani 1 1 d .
H7A H 0.7778 -0.0368 0.7325 0.135 Uiso 1 1 calc R
H7B H 0.7599 -0.0251 0.6481 0.135 Uiso 1 1 calc R
H7C H 0.7692 0.0707 0.6983 0.135 Uiso 1 1 calc R
C8 C 0.79466(16) 0.2733(7) 0.5988(5) 0.080(2) Uani 1 1 d .
H8A H 0.7787 0.2635 0.6159 0.096 Uiso 1 1 calc R
H8B H 0.7948 0.2178 0.5660 0.096 Uiso 1 1 calc R
C9 C 0.79047(18) 0.3703(5) 0.5555(4) 0.072(2) Uani 1 1 d .
H9A H 0.8048 0.4180 0.5821 0.108 Uiso 1 1 calc R
H9B H 0.7720 0.3971 0.5492 0.108 Uiso 1 1 calc R
H9C H 0.7921 0.3577 0.5077 0.108 Uiso 1 1 calc R
C10 C 0.87118(19) 0.4773(6) 0.6468(5) 0.075(2) Uani 1 1 d .
H10A H 0.8578 0.4609 0.5980 0.090 Uiso 1 1 calc R
H10B H 0.8897 0.4858 0.6418 0.090 Uiso 1 1 calc R
C11 C 0.86277(19) 0.5738(6) 0.6693(5) 0.083(2) Uani 1 1 d .
H11D H 0.8580 0.5649 0.7134 0.125 Uiso 1 1 calc R
H11E H 0.8465 0.5994 0.6302 0.125 Uiso 1 1 calc R
H11F H 0.8782 0.6207 0.6790 0.125 Uiso 1 1 calc R
C12 C 0.93789(19) 0.2730(7) 0.6880(5) 0.084(2) Uani 1 1 d .
H12A H 0.9244 0.2757 0.6377 0.101 Uiso 1 1 calc R
H12B H 0.9461 0.2061 0.6983 0.101 Uiso 1 1 calc R
C13 C 0.96017(18) 0.3535(6) 0.7025(4) 0.074(2) Uani 1 1 d .
H13C H 0.9774 0.3303 0.7392 0.112 Uiso 1 1 calc R
H13A H 0.9537 0.4131 0.7202 0.112 Uiso 1 1 calc R
H13B H 0.9637 0.3686 0.6573 0.112 Uiso 1 1 calc R
C14 C 0.95543(17) 0.0451(5) 0.7768(4) 0.0657(18) Uani 1 1 d .
H14A H 0.9681 0.1022 0.7823 0.079 Uiso 1 1 calc R
H14B H 0.9503 0.0205 0.7262 0.079 Uiso 1 1 calc R
C15 C 0.97000(19) -0.0351(6) 0.8291(4) 0.077(2) Uani 1 1 d .
H15A H 0.9775 -0.0078 0.8784 0.116 Uiso 1 1 calc R
H15B H 0.9853 -0.0619 0.8151 0.116 Uiso 1 1 calc R
H15C H 0.9567 -0.0878 0.8280 0.116 Uiso 1 1 calc R
C16 C 0.87962(19) -0.1289(5) 0.7404(5) 0.072(2) Uani 1 1 d .
H16A H 0.8987 -0.1569 0.7555 0.086 Uiso 1 1 calc R
H16B H 0.8723 -0.1306 0.6866 0.086 Uiso 1 1 calc R
C17 C 0.86208(19) -0.1998(6) 0.7665(5) 0.081(2) Uani 1 1 d .
H17A H 0.8743 -0.2443 0.8031 0.122 Uiso 1 1 calc R
H17B H 0.8502 -0.2385 0.7253 0.122 Uiso 1 1 calc R
H17C H 0.8504 -0.1625 0.7881 0.122 Uiso 1 1 calc R
C18 C 0.83078(12) -0.0843(4) 0.4863(3) 0.0445(13) Uani 1 1 d .
C19 C 0.80568(13) -0.0274(5) 0.4481(3) 0.0489(13) Uani 1 1 d .
C20 C 0.80529(13) 0.0741(4) 0.4277(3) 0.0455(13) Uani 1 1 d .
C21 C 0.77996(15) 0.1276(5) 0.3820(4) 0.0596(17) Uani 1 1 d .
H21 H 0.7618 0.1004 0.3630 0.072 Uiso 1 1 calc R
C22 C 0.78717(13) 0.2240(4) 0.3715(4) 0.0504(14) Uani 1 1 d .
H22 H 0.7751 0.2756 0.3464 0.060 Uiso 1 1 calc R
C23 C 0.81858(12) 0.2286(4) 0.4090(3) 0.0482(14) Uani 1 1 d .
C24 C 0.83492(13) 0.3133(5) 0.4053(4) 0.0524(14) Uani 1 1 d .
C25 C 0.86555(12) 0.3143(4) 0.4326(3) 0.0435(13) Uani 1 1 d .
C26 C 0.88244(15) 0.3998(5) 0.4225(4) 0.0597(17) Uani 1 1 d .
H26 H 0.8759 0.4630 0.4033 0.072 Uiso 1 1 calc R
C27 C 0.90971(14) 0.3661(5) 0.4474(4) 0.0545(15) Uani 1 1 d .
H27 H 0.9257 0.4029 0.4488 0.065 Uiso 1 1 calc R
C28 C 0.90942(12) 0.2663(5) 0.4706(4) 0.0512(15) Uani 1 1 d .
C29 C 0.93516(13) 0.1998(5) 0.4951(4) 0.0512(14) Uani 1 1 d .
C30 C 0.93480(13) 0.0984(5) 0.5128(4) 0.0520(15) Uani 1 1 d .
C31 C 0.95894(13) 0.0314(5) 0.5290(4) 0.0576(16) Uani 1 1 d .
H31 H 0.9769 0.0484 0.5280 0.069 Uiso 1 1 calc R
C32 C 0.95127(14) -0.0579(5) 0.5456(3) 0.0540(15) Uani 1 1 d .
H32 H 0.9624 -0.1158 0.5562 0.065 Uiso 1 1 calc R
C33 C 0.92173(12) -0.0488(4) 0.5440(3) 0.0438(12) Uani 1 1 d .
C34 C 0.90598(15) -0.1313(5) 0.5557(3) 0.0557(15) Uani 1 1 d .
C35 C 0.87560(13) -0.1276(4) 0.5350(4) 0.0494(14) Uani 1 1 d .
C36 C 0.85870(14) -0.2156(4) 0.5416(3) 0.0493(14) Uani 1 1 d .
H36 H 0.8654 -0.2781 0.5623 0.059 Uiso 1 1 calc R
C37 C 0.83068(15) -0.1848(5) 0.5103(4) 0.0606(17) Uani 1 1 d .
H37 H 0.8147 -0.2234 0.5059 0.073 Uiso 1 1 calc R
C38 C 0.77816(13) -0.0802(5) 0.4322(4) 0.0542(15) Uani 1 1 d .
C39 C 0.75907(15) -0.0601(5) 0.4666(5) 0.0660(18) Uani 1 1 d .
H39 H 0.7627 -0.0081 0.5010 0.079 Uiso 1 1 calc R
C40 C 0.73414(15) -0.1159(6) 0.4512(4) 0.0683(19) Uani 1 1 d .
H40 H 0.7221 -0.1042 0.4781 0.082 Uiso 1 1 calc R
C41 C 0.72721(14) -0.1891(5) 0.3960(4) 0.0649(18) Uani 1 1 d .
H41 H 0.7100 -0.2237 0.3834 0.078 Uiso 1 1 calc R
C42 C 0.74600(14) -0.2092(6) 0.3607(4) 0.0673(19) Uani 1 1 d .
H42 H 0.7419 -0.2597 0.3250 0.081 Uiso 1 1 calc R
C43 C 0.77107(14) -0.1561(5) 0.3768(4) 0.0612(17) Uani 1 1 d .
H43 H 0.7834 -0.1702 0.3511 0.073 Uiso 1 1 calc R
C44 C 0.82010(13) 0.4065(4) 0.3718(3) 0.0456(13) Uani 1 1 d .
C45 C 0.81000(15) 0.4127(5) 0.2945(4) 0.0645(18) Uani 1 1 d .
H45 H 0.8120 0.3588 0.2657 0.077 Uiso 1 1 calc R
C46 C 0.79671(17) 0.5027(5) 0.2610(4) 0.0640(18) Uani 1 1 d .
H46 H 0.7902 0.5071 0.2095 0.077 Uiso 1 1 calc R
C47 C 0.79296(15) 0.5843(5) 0.3012(4) 0.066(2) Uani 1 1 d .
H47 H 0.7834 0.6417 0.2776 0.080 Uiso 1 1 calc R
C48 C 0.80400(17) 0.5778(5) 0.3785(5) 0.069(2) Uani 1 1 d .
H48 H 0.8019 0.6321 0.4069 0.082 Uiso 1 1 calc R
C49 C 0.81860(16) 0.4885(5) 0.4152(4) 0.0627(17) Uani 1 1 d .
H49 H 0.8268 0.4860 0.4667 0.075 Uiso 1 1 calc R
C50 C 0.96288(14) 0.2392(5) 0.4948(4) 0.0598(17) Uani 1 1 d .
C51 C 0.96636(16) 0.2718(5) 0.4282(4) 0.0669(19) Uani 1 1 d .
H51 H 0.9513 0.2662 0.3835 0.080 Uiso 1 1 calc R
C52 C 0.99208(16) 0.3120(6) 0.4294(5) 0.071(2) Uani 1 1 d .
H52 H 0.9945 0.3326 0.3855 0.085 Uiso 1 1 calc R
C53 C 1.01376(17) 0.3211(7) 0.4951(4) 0.081(2) Uani 1 1 d .
H53 H 1.0310 0.3478 0.4949 0.097 Uiso 1 1 calc R
C54 C 1.01143(16) 0.2927(6) 0.5617(5) 0.074(2) Uani 1 1 d .
H54 H 1.0264 0.3022 0.6060 0.089 Uiso 1 1 calc R
C55 C 0.98602(15) 0.2493(6) 0.5611(5) 0.073(2) Uani 1 1 d .
H55 H 0.9844 0.2265 0.6053 0.088 Uiso 1 1 calc R
C56 C 0.92128(14) -0.2245(5) 0.5862(4) 0.0563(15) Uani 1 1 d .
C57 C 0.94255(15) -0.2162(5) 0.6606(4) 0.0658(19) Uani 1 1 d .
H57 H 0.9455 -0.1553 0.6861 0.079 Uiso 1 1 calc R
C58 C 0.95826(16) -0.3014(6) 0.6926(5) 0.076(2) Uani 1 1 d .
H58 H 0.9725 -0.2977 0.7389 0.092 Uiso 1 1 calc R
C59 C 0.95219(17) -0.3931(6) 0.6534(5) 0.078(2) Uani 1 1 d .
H59 H 0.9630 -0.4499 0.6731 0.094 Uiso 1 1 calc R
C60 C 0.93102(13) -0.3994(5) 0.5882(4) 0.0580(16) Uani 1 1 d .
H60 H 0.9263 -0.4621 0.5656 0.070 Uiso 1 1 calc R
C61 C 0.91578(15) -0.3149(5) 0.5531(4) 0.0621(17) Uani 1 1 d .
H61 H 0.9018 -0.3212 0.5067 0.075 Uiso 1 1 calc R
O1W O 0.9484(5) 0.5400(19) 0.8217(17) 0.113(10) Uani 0.25 1 d P
H1X H 0.9641 0.5095 0.8301 0.135 Uiso 0.25 1 d PR
H1Y H 0.9431 0.5663 0.7787 0.135 Uiso 0.25 1 d PR

loop_
_atom_site_aniso_label
_atom_site_aniso_U_11
_atom_site_aniso_U_22
_atom_site_aniso_U_33
_atom_site_aniso_U_23
_atom_site_aniso_U_13
_atom_site_aniso_U_12
Ho1 0.04072(14) 0.05078(16) 0.03751(14) 0.00082(11) 0.01086(10) -0.00220(11)
Co1 0.0598(5) 0.0565(5) 0.0424(5) -0.0016(4) 0.0145(4) -0.0031(4)
P1 0.0615(10) 0.0661(11) 0.0469(9) -0.0028(8) 0.0191(8) -0.0052(8)
P2 0.0682(11) 0.0571(10) 0.0531(10) -0.0001(8) 0.0176(8) -0.0047(9)
P3 0.0699(11) 0.0579(10) 0.0522(10) 0.0019(8) 0.0172(8) 0.0014(9)
O1 0.079(3) 0.089(3) 0.064(3) -0.028(3) 0.038(3) -0.046(3)
O2 0.064(3) 0.087(4) 0.063(3) -0.017(3) 0.005(2) 0.012(3)
O3 0.050(2) 0.084(3) 0.043(2) -0.004(2) 0.0168(19) -0.007(2)
O4 0.101(4) 0.052(3) 0.066(3) 0.000(2) 0.028(3) 0.008(3)
O5 0.071(3) 0.086(4) 0.075(4) -0.025(3) 0.022(3) -0.025(3)
O6 0.085(3) 0.059(3) 0.051(3) -0.019(2) 0.029(2) -0.001(2)
O7 0.073(3) 0.076(3) 0.060(3) -0.010(2) 0.004(3) 0.016(3)
O8 0.106(4) 0.043(3) 0.089(4) 0.013(2) 0.027(3) 0.004(3)
O9 0.069(3) 0.082(3) 0.045(2) 0.005(2) 0.013(2) 0.013(3)
N1 0.047(3) 0.047(3) 0.038(2) -0.002(2) 0.019(2) -0.002(2)
N2 0.041(3) 0.054(3) 0.048(3) 0.001(2) 0.005(2) -0.014(2)
N3 0.052(3) 0.063(3) 0.031(2) 0.010(2) 0.008(2) 0.009(2)
N4 0.045(3) 0.043(2) 0.051(3) -0.007(2) 0.012(2) 0.002(2)
C1 0.056(4) 0.089(5) 0.056(4) -0.022(4) 0.021(3) -0.017(4)
C5 0.055(4) 0.081(5) 0.052(4) -0.016(3) 0.023(3) 0.000(3)
C4 0.068(4) 0.071(4) 0.055(4) -0.021(3) 0.032(3) -0.018(4)
C3 0.080(5) 0.086(5) 0.038(4) -0.004(3) 0.019(3) -0.010(4)
C2 0.107(6) 0.068(4) 0.049(4) -0.004(3) 0.032(4) -0.008(5)
C6 0.077(5) 0.107(6) 0.048(4) -0.022(4) 0.016(4) -0.028(5)
C7 0.067(5) 0.095(6) 0.099(6) -0.017(5) 0.016(5) -0.047(5)
C8 0.055(4) 0.095(6) 0.073(5) 0.021(4) 0.002(4) 0.008(4)
C9 0.074(5) 0.063(4) 0.067(5) -0.011(3) 0.010(4) 0.011(4)
C10 0.089(5) 0.064(4) 0.089(6) -0.015(4) 0.054(5) -0.005(4)
C11 0.087(6) 0.058(4) 0.104(7) -0.002(4) 0.029(5) -0.011(4)
C12 0.076(5) 0.093(6) 0.082(6) -0.013(5) 0.024(5) 0.003(5)
C13 0.082(5) 0.058(4) 0.071(5) 0.018(4) 0.011(4) 0.016(4)
C14 0.077(5) 0.059(4) 0.062(4) 0.000(3) 0.025(4) 0.011(3)
C15 0.092(6) 0.077(5) 0.060(4) -0.008(4) 0.024(4) 0.009(4)
C16 0.087(5) 0.052(4) 0.068(5) -0.002(3) 0.016(4) -0.004(4)
C17 0.097(6) 0.072(5) 0.072(5) 0.022(4) 0.026(5) -0.002(5)
C18 0.036(3) 0.051(3) 0.036(3) -0.008(2) -0.001(2) -0.001(2)
C19 0.048(3) 0.054(3) 0.043(3) -0.010(3) 0.013(3) -0.006(3)
C20 0.060(4) 0.043(3) 0.033(3) -0.002(2) 0.015(3) -0.008(3)
C21 0.054(4) 0.056(4) 0.057(4) 0.003(3) 0.002(3) 0.008(3)
C22 0.047(3) 0.043(3) 0.061(4) 0.002(3) 0.018(3) -0.003(2)
C23 0.043(3) 0.050(3) 0.044(3) 0.014(3) 0.005(2) -0.012(3)
C24 0.050(3) 0.050(3) 0.059(4) 0.010(3) 0.022(3) 0.000(3)
C25 0.050(3) 0.035(3) 0.055(3) -0.003(2) 0.029(3) 0.000(2)
C26 0.060(4) 0.044(3) 0.082(5) -0.008(3) 0.034(4) -0.014(3)
C27 0.055(4) 0.044(3) 0.060(4) -0.014(3) 0.014(3) -0.007(3)
C28 0.040(3) 0.058(4) 0.056(4) 0.020(3) 0.017(3) 0.008(3)
C29 0.046(3) 0.049(3) 0.057(4) 0.011(3) 0.015(3) 0.000(3)
C30 0.041(3) 0.062(4) 0.054(4) 0.020(3) 0.017(3) 0.001(3)
C31 0.043(3) 0.064(4) 0.061(4) 0.008(3) 0.011(3) -0.003(3)
C32 0.064(4) 0.056(4) 0.049(3) 0.013(3) 0.027(3) 0.006(3)
C33 0.050(3) 0.046(3) 0.035(3) 0.009(2) 0.014(2) 0.010(2)
C34 0.064(4) 0.051(3) 0.044(3) 0.011(3) 0.008(3) 0.010(3)
C35 0.052(3) 0.037(3) 0.063(4) -0.009(3) 0.024(3) -0.006(2)
C36 0.071(4) 0.028(2) 0.046(3) -0.004(2) 0.016(3) -0.002(2)
C37 0.060(4) 0.045(3) 0.074(5) 0.001(3) 0.020(3) -0.010(3)
C38 0.049(3) 0.053(3) 0.055(4) -0.002(3) 0.012(3) -0.009(3)
C39 0.064(4) 0.048(3) 0.096(5) -0.001(3) 0.040(4) -0.007(3)
C40 0.051(4) 0.089(5) 0.063(4) 0.013(4) 0.017(3) -0.008(4)
C41 0.046(4) 0.062(4) 0.074(5) 0.011(3) 0.003(3) 0.000(3)
C42 0.046(4) 0.085(5) 0.052(4) 0.006(3) -0.007(3) -0.002(3)
C43 0.054(4) 0.055(4) 0.071(4) -0.009(3) 0.015(3) 0.000(3)
C44 0.053(3) 0.040(3) 0.052(3) 0.003(2) 0.029(3) 0.000(2)
C45 0.066(4) 0.062(4) 0.055(4) 0.006(3) 0.007(3) 0.008(3)
C46 0.085(5) 0.046(3) 0.068(4) 0.014(3) 0.034(4) 0.021(3)
C47 0.059(4) 0.044(3) 0.078(5) -0.015(3) -0.002(3) 0.000(3)
C48 0.092(5) 0.042(3) 0.090(5) 0.021(3) 0.056(5) 0.020(3)
C49 0.075(4) 0.039(3) 0.076(5) -0.002(3) 0.028(4) -0.009(3)
C50 0.057(4) 0.069(4) 0.057(4) 0.026(3) 0.024(3) 0.002(3)
C51 0.067(4) 0.062(4) 0.062(4) 0.019(3) 0.009(3) -0.004(3)
C52 0.066(4) 0.065(4) 0.082(5) -0.005(4) 0.025(4) -0.018(4)
C53 0.065(5) 0.104(6) 0.069(5) 0.011(4) 0.015(4) -0.022(4)
C54 0.062(4) 0.068(4) 0.080(5) 0.026(4) 0.010(4) -0.016(3)
C55 0.058(4) 0.078(5) 0.078(5) -0.010(4) 0.016(4) -0.020(4)
C56 0.050(3) 0.064(4) 0.049(4) 0.001(3) 0.011(3) -0.003(3)
C57 0.069(4) 0.051(3) 0.063(4) 0.020(3) 0.003(3) 0.002(3)
C58 0.057(4) 0.078(5) 0.091(6) 0.028(4) 0.020(4) 0.017(4)
C59 0.062(4) 0.067(5) 0.103(6) 0.043(4) 0.024(4) 0.008(4)
C60 0.045(3) 0.058(4) 0.077(5) 0.017(3) 0.028(3) 0.013(3)
C61 0.063(4) 0.064(4) 0.057(4) 0.010(3) 0.016(3) -0.006(3)
O1W 0.079(16) 0.093(18) 0.16(3) -0.052(17) 0.027(17) -0.037(14)

loop_
_atom_type_symbol
_atom_type_description
_atom_type_scat_dispersion_real
_atom_type_scat_dispersion_imag
_atom_type_scat_source
C C 0.0033 0.0016 'International Tables Vol C Tables 4.2.6.8 and 6.1.1.4'
H H 0.0000 0.0000 'International Tables Vol C Tables 4.2.6.8 and 6.1.1.4'
Co Co 0.3494 0.9721 'International Tables Vol C Tables 4.2.6.8 and 6.1.1.4'
N N 0.0061 0.0033 'International Tables Vol C Tables 4.2.6.8 and 6.1.1.4'
O O 0.0106 0.0060 'International Tables Vol C Tables 4.2.6.8 and 6.1.1.4'
P P 0.1023 0.0942 'International Tables Vol C Tables 4.2.6.8 and 6.1.1.4'
Ho Ho -0.2175 4.6783 'International Tables Vol C Tables 4.2.6.8 and 6.1.1.4'

loop_
_geom_angle_atom_site_label_1
_geom_angle_atom_site_label_2
_geom_angle_atom_site_label_3
_geom_angle
O6 Ho1 O3 76.24(17)
O6 Ho1 O9 81.03(18)
O3 Ho1 O9 77.91(17)
O6 Ho1 N2 109.17(18)
O3 Ho1 N2 80.12(17)
O9 Ho1 N2 152.71(18)
O6 Ho1 N3 76.33(18)
O3 Ho1 N3 133.23(17)
O9 Ho1 N3 133.09(18)
N2 Ho1 N3 74.16(17)
O6 Ho1 N1 163.61(16)
O3 Ho1 N1 89.63(16)
O9 Ho1 N1 88.00(17)
N2 Ho1 N1 75.83(17)
N3 Ho1 N1 119.91(17)
O6 Ho1 N4 114.30(17)
O3 Ho1 N4 151.32(17)
O9 Ho1 N4 77.69(17)
N2 Ho1 N4 117.64(18)
N3 Ho1 N4 75.21(17)
N1 Ho1 N4 74.70(16)
C3 Co1 C2 39.0(3)
C3 Co1 C4 40.4(3)
C2 Co1 C4 67.9(3)
C3 Co1 C1 65.9(3)
C2 Co1 C1 40.4(3)
C4 Co1 C1 67.4(3)
C3 Co1 C5 64.3(3)
C2 Co1 C5 66.5(3)
C4 Co1 C5 37.9(3)
C1 Co1 C5 40.3(3)
C3 Co1 P2 114.3(2)
C2 Co1 P2 152.8(2)
C4 Co1 P2 87.1(2)
C1 Co1 P2 139.0(2)
C5 Co1 P2 100.5(2)
C3 Co1 P1 154.1(2)
C2 Co1 P1 115.3(3)
C4 Co1 P1 142.7(2)
C1 Co1 P1 91.2(2)
C5 Co1 P1 106.67(19)
P2 Co1 P1 90.91(8)
C3 Co1 P3 94.9(3)
C2 Co1 P3 95.4(2)
C4 Co1 P3 126.7(2)
C1 Co1 P3 129.8(2)
C5 Co1 P3 158.9(2)
P2 Co1 P3 91.11(8)
P1 Co1 P3 90.56(8)
O3 P1 O1 105.6(3)
O3 P1 O2 109.4(3)
O1 P1 O2 113.0(3)
O3 P1 Co1 120.0(2)
O1 P1 Co1 104.3(2)
O2 P1 Co1 104.72(19)
O6 P2 O4 99.8(3)
O6 P2 O5 116.3(3)
O4 P2 O5 114.1(3)
O6 P2 Co1 119.2(2)
O4 P2 Co1 103.0(2)
O5 P2 Co1 104.0(2)
O9 P3 O8 108.6(3)
O9 P3 O7 103.5(3)
O8 P3 O7 111.2(3)
O9 P3 Co1 120.7(2)
O8 P3 Co1 106.7(2)
O7 P3 Co1 105.9(2)
C6 O1 P1 127.0(5)
C8 O2 P1 116.9(5)
P1 O3 Ho1 135.7(3)
C10 O4 P2 126.6(5)
C12 O5 P2 104.4(5)
P2 O6 Ho1 133.8(3)
C14 O7 P3 130.7(5)
C16 O8 P3 136.1(6)
P3 O9 Ho1 134.5(3)
C35 N1 C18 108.0(4)
C35 N1 Ho1 120.1(3)
C18 N1 Ho1 123.5(4)
C23 N2 C20 106.3(5)
C23 N2 Ho1 125.1(4)
C20 N2 Ho1 123.1(4)
C28 N3 C25 106.1(5)
C28 N3 Ho1 124.9(4)
C25 N3 Ho1 121.8(4)
C33 N4 C30 106.7(4)
C33 N4 Ho1 123.0(3)
C30 N4 Ho1 126.9(4)
C2 C1 C5 105.5(6)
C2 C1 Co1 68.9(4)
C5 C1 Co1 71.1(4)
C2 C1 H1 127.2
C5 C1 H1 127.2
Co1 C1 H1 127.2
C4 C5 C1 110.1(7)
C4 C5 Co1 68.9(4)
C1 C5 Co1 68.6(4)
C4 C5 H5 124.8
C1 C5 H5 124.8
Co1 C5 H5 124.8
C5 C4 C3 104.8(7)
C5 C4 Co1 73.2(4)
C3 C4 Co1 66.8(4)
C5 C4 H4 127.5
C3 C4 H4 127.5
Co1 C4 H4 127.5
C2 C3 C4 113.7(8)
C2 C3 Co1 73.5(5)
C4 C3 Co1 72.8(4)
C2 C3 H3 123.2
C4 C3 H3 123.2
Co1 C3 H3 123.2
C3 C2 C1 105.6(7)
C3 C2 Co1 67.5(4)
C1 C2 Co1 70.7(4)
C3 C2 H2 127.2
C1 C2 H2 127.2
Co1 C2 H2 127.2
O1 C6 C7 119.1(7)
O1 C6 H6A 107.5
C7 C6 H6A 107.5
O1 C6 H6B 107.5
C7 C6 H6B 107.5
H6A C6 H6B 107.0
C6 C7 H7A 109.5
C6 C7 H7B 109.5
H7A C7 H7B 109.5
C6 C7 H7C 109.5
H7A C7 H7C 109.5
H7B C7 H7C 109.5
O2 C8 C9 113.4(7)
O2 C8 H8A 108.9
C9 C8 H8A 108.9
O2 C8 H8B 108.9
C9 C8 H8B 108.9
H8A C8 H8B 107.7
C8 C9 H9A 109.5
C8 C9 H9B 109.5
H9A C9 H9B 109.5
C8 C9 H9C 109.5
H9A C9 H9C 109.5
H9B C9 H9C 109.5
O4 C10 C11 117.5(7)
O4 C10 H10A 107.9
C11 C10 H10A 107.9
O4 C10 H10B 107.9
C11 C10 H10B 107.9
H10A C10 H10B 107.2
C10 C11 H11D 109.5
C10 C11 H11E 109.5
H11D C11 H11E 109.5
C10 C11 H11F 109.5
H11D C11 H11F 109.5
H11E C11 H11F 109.5
O5 C12 C13 98.0(7)
O5 C12 H12A 112.2
C13 C12 H12A 112.2
O5 C12 H12B 112.2
C13 C12 H12B 112.2
H12A C12 H12B 109.8
C12 C13 H13C 109.5
C12 C13 H13A 109.5
H13C C13 H13A 109.5
C12 C13 H13B 109.5
H13C C13 H13B 109.5
H13A C13 H13B 109.5
O7 C14 C15 109.7(7)
O7 C14 H14A 109.7
C15 C14 H14A 109.7
O7 C14 H14B 109.7
C15 C14 H14B 109.7
H14A C14 H14B 108.2
C14 C15 H15A 109.5
C14 C15 H15B 109.5
H15A C15 H15B 109.5
C14 C15 H15C 109.5
H15A C15 H15C 109.5
H15B C15 H15C 109.5
O8 C16 C17 122.0(8)
O8 C16 H16A 106.8
C17 C16 H16A 106.8
O8 C16 H16B 106.8
C17 C16 H16B 106.8
H16A C16 H16B 106.7
C16 C17 H17A 109.5
C16 C17 H17B 109.5
H17A C17 H17B 109.5
C16 C17 H17C 109.5
H17A C17 H17C 109.5
H17B C17 H17C 109.5
N1 C18 C37 110.0(4)
N1 C18 C19 125.6(5)
C37 C18 C19 124.4(5)
C20 C19 C18 125.2(5)
C20 C19 C38 118.3(5)
C18 C19 C38 116.5(5)
C19 C20 N2 127.1(6)
C19 C20 C21 124.3(6)
N2 C20 C21 108.4(5)
C22 C21 C20 109.1(6)
C22 C21 H21 125.4
C20 C21 H21 125.4
C21 C22 C23 104.8(5)
C21 C22 H22 127.6
C23 C22 H22 127.6
N2 C23 C24 125.7(5)
N2 C23 C22 111.3(5)
C24 C23 C22 122.9(5)
C23 C24 C25 123.6(5)
C23 C24 C44 118.7(5)
C25 C24 C44 117.7(5)
N3 C25 C24 126.7(5)
N3 C25 C26 109.7(5)
C24 C25 C26 123.3(5)
C27 C26 C25 104.7(6)
C27 C26 H26 127.6
C25 C26 H26 127.6
C26 C27 C28 107.8(6)
C26 C27 H27 126.1
C28 C27 H27 126.1
N3 C28 C27 111.6(5)
N3 C28 C29 124.4(5)
C27 C28 C29 123.9(6)
C30 C29 C50 115.6(5)
C30 C29 C28 124.5(5)
C50 C29 C28 119.6(5)
N4 C30 C29 126.3(6)
N4 C30 C31 108.9(4)
C29 C30 C31 124.7(5)
C32 C31 C30 108.4(5)
C32 C31 H31 125.8
C30 C31 H31 125.8
C31 C32 C33 107.1(6)
C31 C32 H32 126.5
C33 C32 H32 126.5
N4 C33 C34 127.9(5)
N4 C33 C32 108.9(5)
C34 C33 C32 122.9(5)
C33 C34 C35 121.7(5)
C33 C34 C56 118.4(6)
C35 C34 C56 119.9(6)
N1 C35 C34 128.4(5)
N1 C35 C36 109.3(5)
C34 C35 C36 122.3(6)
C37 C36 C35 104.7(5)
C37 C36 H36 127.7
C35 C36 H36 127.7
C36 C37 C18 107.8(5)
C36 C37 H37 126.1
C18 C37 H37 126.1
C39 C38 C43 117.7(6)
C39 C38 C19 124.3(6)
C43 C38 C19 118.0(6)
C38 C39 C40 121.3(7)
C38 C39 H39 119.4
C40 C39 H39 119.4
C41 C40 C39 120.4(7)
C41 C40 H40 119.8
C39 C40 H40 119.8
C42 C41 C40 118.7(7)
C42 C41 H41 120.6
C40 C41 H41 120.6
C41 C42 C43 121.3(7)
C41 C42 H42 119.3
C43 C42 H42 119.3
C42 C43 C38 120.5(7)
C42 C43 H43 119.8
C38 C43 H43 119.8
C49 C44 C45 121.1(6)
C49 C44 C24 121.3(5)
C45 C44 C24 117.3(5)
C44 C45 C46 118.6(7)
C44 C45 H45 120.7
C46 C45 H45 120.7
C47 C46 C45 123.0(7)
C47 C46 H46 118.5
C45 C46 H46 118.5
C46 C47 C48 117.6(6)
C46 C47 H47 121.2
C48 C47 H47 121.2
C47 C48 C49 121.4(7)
C47 C48 H48 119.3
C49 C48 H48 119.3
C44 C49 C48 118.2(7)
C44 C49 H49 120.9
C48 C49 H49 120.9
C55 C50 C51 118.1(7)
C55 C50 C29 121.0(6)
C51 C50 C29 120.9(6)
C52 C51 C50 120.2(7)
C52 C51 H51 119.9
C50 C51 H51 119.9
C53 C52 C51 119.5(8)
C53 C52 H52 120.3
C51 C52 H52 120.3
C52 C53 C54 122.9(8)
C52 C53 H53 118.5
C54 C53 H53 118.5
C53 C54 C55 118.1(8)
C53 C54 H54 120.9
C55 C54 H54 120.9
C54 C55 C50 121.1(8)
C54 C55 H55 119.4
C50 C55 H55 119.4
C61 C56 C57 119.4(6)
C61 C56 C34 124.9(6)
C57 C56 C34 115.6(6)
C58 C57 C56 118.8(7)
C58 C57 H57 120.6
C56 C57 H57 120.6
C57 C58 C59 118.7(7)
C57 C58 H58 120.7
C59 C58 H58 120.7
C60 C59 C58 120.7(7)
C60 C59 H59 119.6
C58 C59 H59 119.6
C59 C60 C61 121.9(7)
C59 C60 H60 119.1
C61 C60 H60 119.1
C56 C61 C60 120.2(7)
C56 C61 H61 119.9
C60 C61 H61 119.9
H1X O1W H1Y 109.9

loop_
_geom_bond_atom_site_label_1
_geom_bond_atom_site_label_2
_geom_bond_distance
Ho1 O6 2.306(4)
Ho1 O3 2.312(4)
Ho1 O9 2.332(4)
Ho1 N2 2.393(5)
Ho1 N3 2.399(5)
Ho1 N1 2.407(5)
Ho1 N4 2.410(5)
Co1 C3 1.997(7)
Co1 C2 2.073(7)
Co1 C4 2.076(6)
Co1 C1 2.097(7)
Co1 C5 2.130(7)
Co1 P2 2.147(2)
Co1 P1 2.157(2)
Co1 P3 2.177(2)
P1 O3 1.485(5)
P1 O1 1.650(5)
P1 O2 1.660(6)
P2 O6 1.513(5)
P2 O4 1.656(5)
P2 O5 1.675(6)
P3 O9 1.484(5)
P3 O8 1.654(6)
P3 O7 1.667(5)
O1 C6 1.403(8)
O2 C8 1.406(8)
O4 C10 1.359(9)
O5 C12 1.375(10)
O7 C14 1.364(9)
O8 C16 1.302(8)
N1 C35 1.348(6)
N1 C18 1.359(7)
N2 C23 1.359(8)
N2 C20 1.418(7)
N3 C28 1.342(8)
N3 C25 1.359(7)
N4 C33 1.366(5)
N4 C30 1.383(8)
C1 C2 1.439(12)
C1 C5 1.457(11)
C1 H1 0.9800
C5 C4 1.365(9)
C5 H5 0.9800
C4 C3 1.409(11)
C4 H4 0.9800
C3 C2 1.359(11)
C3 H3 0.9800
C2 H2 0.9800
C6 C7 1.452(11)
C6 H6A 0.9700
C6 H6B 0.9700
C7 H7A 0.9600
C7 H7B 0.9600
C7 H7C 0.9600
C8 C9 1.507(11)
C8 H8A 0.9700
C8 H8B 0.9700
C9 H9A 0.9600
C9 H9B 0.9600
C9 H9C 0.9600
C10 C11 1.458(11)
C10 H10A 0.9700
C10 H10B 0.9700
C11 H11D 0.9600
C11 H11E 0.9600
C11 H11F 0.9600
C12 C13 1.499(12)
C12 H12A 0.9700
C12 H12B 0.9700
C13 H13C 0.9600
C13 H13A 0.9600
C13 H13B 0.9600
C14 C15 1.474(10)
C14 H14A 0.9700
C14 H14B 0.9700
C15 H15A 0.9600
C15 H15B 0.9600
C15 H15C 0.9600
C16 C17 1.485(11)
C16 H16A 0.9700
C16 H16B 0.9700
C17 H17A 0.9600
C17 H17B 0.9600
C17 H17C 0.9600
C18 C37 1.412(6)
C18 C19 1.433(8)
C19 C20 1.401(8)
C19 C38 1.480(6)
C20 C21 1.455(9)
C21 C22 1.363(9)
C21 H21 0.9300
C22 C23 1.489(8)
C22 H22 0.9300
C23 C24 1.405(8)
C24 C25 1.440(9)
C24 C44 1.472(6)
C25 C26 1.465(8)
C26 C27 1.357(10)
C26 H26 0.9300
C27 C28 1.400(9)
C27 H27 0.9300
C28 C29 1.498(8)
C29 C30 1.389(8)
C29 C50 1.482(6)
C30 C31 1.445(7)
C31 C32 1.317(9)
C31 H31 0.9300
C32 C33 1.471(9)
C32 H32 0.9300
C33 C34 1.410(9)
C34 C35 1.434(9)
C34 C56 1.467(9)
C35 C36 1.472(8)
C36 C37 1.384(9)
C36 H36 0.9300
C37 H37 0.9300
C38 C39 1.358(10)
C38 C43 1.418(9)
C39 C40 1.392(10)
C39 H39 0.9300
C40 C41 1.391(11)
C40 H40 0.9300
C41 C42 1.356(11)
C41 H41 0.9300
C42 C43 1.377(10)
C42 H42 0.9300
C43 H43 0.9300
C44 C49 1.388(9)
C44 C45 1.393(9)
C45 C46 1.411(9)
C45 H45 0.9300
C46 C47 1.378(9)
C46 H46 0.9300
C47 C48 1.395(10)
C47 H47 0.9300
C48 C49 1.444(9)
C48 H48 0.9300
C49 H49 0.9300
C50 C55 1.402(10)
C50 C51 1.412(10)
C51 C52 1.385(10)
C51 H51 0.9300
C52 C53 1.358(11)
C52 H52 0.9300
C53 C54 1.374(11)
C53 H53 0.9300
C54 C55 1.390(10)
C54 H54 0.9300
C55 H55 0.9300
C56 C61 1.341(9)
C56 C57 1.464(9)
C57 C58 1.394(9)
C57 H57 0.9300
C58 C59 1.408(12)
C58 H58 0.9300
C59 C60 1.337(11)
C59 H59 0.9300
C60 C61 1.394(9)
C60 H60 0.9300
C61 H61 0.9300
O1W H1X 0.8514
O1W H1Y 0.8489

loop_
_geom_torsion_atom_site_label_1
_geom_torsion_atom_site_label_2
_geom_torsion_atom_site_label_3
_geom_torsion_atom_site_label_4
_geom_torsion
C3 Co1 P1 O3 -138.3(6)
C2 Co1 P1 O3 -132.0(4)
C4 Co1 P1 O3 141.7(4)
C1 Co1 P1 O3 -165.6(3)
C5 Co1 P1 O3 156.5(3)
P2 Co1 P1 O3 55.3(3)
P3 Co1 P1 O3 -35.8(3)
C3 Co1 P1 O1 -20.5(6)
C2 Co1 P1 O1 -14.2(4)
C4 Co1 P1 O1 -100.5(4)
C1 Co1 P1 O1 -47.8(3)
C5 Co1 P1 O1 -85.7(3)
P2 Co1 P1 O1 173.1(2)
P3 Co1 P1 O1 82.0(2)
C3 Co1 P1 O2 98.5(6)
C2 Co1 P1 O2 104.7(4)
C4 Co1 P1 O2 18.5(4)
C1 Co1 P1 O2 71.1(3)
C5 Co1 P1 O2 33.3(3)
P2 Co1 P1 O2 -68.0(2)
P3 Co1 P1 O2 -159.1(2)
C3 Co1 P2 O6 156.0(4)
C2 Co1 P2 O6 164.1(6)
C4 Co1 P2 O6 -173.2(3)
C1 Co1 P2 O6 -123.4(4)
C5 Co1 P2 O6 -137.6(3)
P1 Co1 P2 O6 -30.5(3)
P3 Co1 P2 O6 60.1(3)
C3 Co1 P2 O4 -94.8(3)
C2 Co1 P2 O4 -86.7(6)
C4 Co1 P2 O4 -64.0(3)
C1 Co1 P2 O4 -14.2(4)
C5 Co1 P2 O4 -28.4(3)
P1 Co1 P2 O4 78.7(2)
P3 Co1 P2 O4 169.3(2)
C3 Co1 P2 O5 24.5(4)
C2 Co1 P2 O5 32.6(6)
C4 Co1 P2 O5 55.3(3)
C1 Co1 P2 O5 105.1(4)
C5 Co1 P2 O5 90.9(3)
P1 Co1 P2 O5 -162.0(2)
P3 Co1 P2 O5 -71.4(2)
C3 Co1 P3 O9 -150.3(4)
C2 Co1 P3 O9 170.6(4)
C4 Co1 P3 O9 -123.1(4)
C1 Co1 P3 O9 147.1(4)
C5 Co1 P3 O9 -159.7(6)
P2 Co1 P3 O9 -35.9(3)
P1 Co1 P3 O9 55.1(3)
C3 Co1 P3 O8 85.2(3)
C2 Co1 P3 O8 46.1(3)
C4 Co1 P3 O8 112.4(3)
C1 Co1 P3 O8 22.6(4)
C5 Co1 P3 O8 75.8(6)
P2 Co1 P3 O8 -160.4(2)
P1 Co1 P3 O8 -69.4(2)
C3 Co1 P3 O7 -33.4(3)
C2 Co1 P3 O7 -72.5(3)
C4 Co1 P3 O7 -6.2(4)
C1 Co1 P3 O7 -96.0(3)
C5 Co1 P3 O7 -42.8(6)
P2 Co1 P3 O7 81.0(2)
P1 Co1 P3 O7 172.0(2)
O3 P1 O1 C6 -34.3(7)
O2 P1 O1 C6 85.3(7)
Co1 P1 O1 C6 -161.6(6)
O3 P1 O2 C8 44.1(7)
O1 P1 O2 C8 -73.2(6)
Co1 P1 O2 C8 173.9(5)
O1 P1 O3 Ho1 -139.6(4)
O2 P1 O3 Ho1 98.5(4)
Co1 P1 O3 Ho1 -22.4(5)
O6 Ho1 O3 P1 -28.9(4)
O9 Ho1 O3 P1 54.7(4)
N2 Ho1 O3 P1 -141.6(4)
N3 Ho1 O3 P1 -84.5(5)
N1 Ho1 O3 P1 142.7(4)
N4 Ho1 O3 P1 86.9(5)
O6 P2 O4 C10 -48.2(7)
O5 P2 O4 C10 76.5(7)
Co1 P2 O4 C10 -171.4(6)
O6 P2 O5 C12 -7.7(7)
O4 P2 O5 C12 -123.1(6)
Co1 P2 O5 C12 125.5(5)
O4 P2 O6 Ho1 -143.6(4)
O5 P2 O6 Ho1 93.2(5)
Co1 P2 O6 Ho1 -32.7(5)
O3 Ho1 O6 P2 61.1(4)
O9 Ho1 O6 P2 -18.5(4)
N2 Ho1 O6 P2 135.3(4)
N3 Ho1 O6 P2 -157.1(4)
N1 Ho1 O6 P2 30.0(9)
N4 Ho1 O6 P2 -90.6(4)
O9 P3 O7 C14 -19.8(7)
O8 P3 O7 C14 96.7(7)
Co1 P3 O7 C14 -147.7(6)
O9 P3 O8 C16 27.2(9)
O7 P3 O8 C16 -86.1(8)
Co1 P3 O8 C16 158.9(8)
O8 P3 O9 Ho1 103.7(5)
O7 P3 O9 Ho1 -138.0(4)
Co1 P3 O9 Ho1 -19.9(5)
O6 Ho1 O9 P3 48.6(4)
O3 Ho1 O9 P3 -29.1(4)
N2 Ho1 O9 P3 -66.2(6)
N3 Ho1 O9 P3 110.2(5)
N1 Ho1 O9 P3 -119.2(5)
N4 Ho1 O9 P3 166.1(5)
O6 Ho1 N1 C35 -78.2(7)
O3 Ho1 N1 C35 -108.3(3)
O9 Ho1 N1 C35 -30.4(3)
N2 Ho1 N1 C35 171.8(3)
N3 Ho1 N1 C35 109.8(3)
N4 Ho1 N1 C35 47.4(3)
O6 Ho1 N1 C18 65.9(8)
O3 Ho1 N1 C18 35.9(4)
O9 Ho1 N1 C18 113.8(4)
N2 Ho1 N1 C18 -44.0(4)
N3 Ho1 N1 C18 -106.0(4)
N4 Ho1 N1 C18 -168.5(5)
O6 Ho1 N2 C23 25.5(6)
O3 Ho1 N2 C23 97.1(5)
O9 Ho1 N2 C23 133.8(5)
N3 Ho1 N2 C23 -43.5(5)
N1 Ho1 N2 C23 -170.8(6)
N4 Ho1 N2 C23 -106.9(5)
O6 Ho1 N2 C20 -124.7(5)
O3 Ho1 N2 C20 -53.1(5)
O9 Ho1 N2 C20 -16.4(7)
N3 Ho1 N2 C20 166.3(5)
N1 Ho1 N2 C20 39.0(5)
N4 Ho1 N2 C20 102.9(5)
O6 Ho1 N3 C28 77.0(5)
O3 Ho1 N3 C28 132.6(5)
O9 Ho1 N3 C28 13.5(6)
N2 Ho1 N3 C28 -168.2(6)
N1 Ho1 N3 C28 -105.4(5)
N4 Ho1 N3 C28 -43.2(5)
O6 Ho1 N3 C25 -69.0(5)
O3 Ho1 N3 C25 -13.4(5)
O9 Ho1 N3 C25 -132.5(4)
N2 Ho1 N3 C25 45.8(4)
N1 Ho1 N3 C25 108.6(5)
N4 Ho1 N3 C25 170.8(5)
O6 Ho1 N4 C33 123.5(3)
O3 Ho1 N4 C33 17.1(6)
O9 Ho1 N4 C33 49.4(3)
N2 Ho1 N4 C33 -106.5(3)
N3 Ho1 N4 C33 -169.3(4)
N1 Ho1 N4 C33 -41.9(3)
O6 Ho1 N4 C30 -33.2(5)
O3 Ho1 N4 C30 -139.5(5)
O9 Ho1 N4 C30 -107.3(5)
N2 Ho1 N4 C30 96.9(5)
N3 Ho1 N4 C30 34.0(5)
N1 Ho1 N4 C30 161.4(5)
C3 Co1 C1 C2 -37.9(4)
C4 Co1 C1 C2 -82.0(5)
C5 Co1 C1 C2 -115.8(6)
P2 Co1 C1 C2 -137.8(4)
P1 Co1 C1 C2 129.4(4)
P3 Co1 C1 C2 37.7(5)
C3 Co1 C1 C5 78.0(5)
C2 Co1 C1 C5 115.8(6)
C4 Co1 C1 C5 33.8(4)
P2 Co1 C1 C5 -21.9(6)
P1 Co1 C1 C5 -114.7(4)
P3 Co1 C1 C5 153.5(3)
C2 C1 C5 C4 4.4(8)
Co1 C1 C5 C4 -56.3(5)
C2 C1 C5 Co1 60.7(5)
C3 Co1 C5 C4 40.8(5)
C2 Co1 C5 C4 83.7(5)
C1 Co1 C5 C4 123.2(7)
P2 Co1 C5 C4 -71.2(5)
P1 Co1 C5 C4 -165.4(4)
P3 Co1 C5 C4 51.1(9)
C3 Co1 C5 C1 -82.4(5)
C2 Co1 C5 C1 -39.5(4)
C4 Co1 C5 C1 -123.2(7)
P2 Co1 C5 C1 165.6(4)
P1 Co1 C5 C1 71.4(4)
P3 Co1 C5 C1 -72.1(7)
C1 C5 C4 C3 -3.5(8)
Co1 C5 C4 C3 -59.6(4)
C1 C5 C4 Co1 56.1(5)
C3 Co1 C4 C5 -114.9(7)
C2 Co1 C4 C5 -79.7(5)
C1 Co1 C4 C5 -35.9(5)
P2 Co1 C4 C5 111.2(5)
P1 Co1 C4 C5 23.5(7)
P3 Co1 C4 C5 -159.5(4)
C2 Co1 C4 C3 35.1(5)
C1 Co1 C4 C3 78.9(5)
C5 Co1 C4 C3 114.9(7)
P2 Co1 C4 C3 -133.9(5)
P1 Co1 C4 C3 138.4(4)
P3 Co1 C4 C3 -44.7(5)
C5 C4 C3 C2 1.4(8)
Co1 C4 C3 C2 -62.6(5)
C5 C4 C3 Co1 64.0(5)
C4 Co1 C3 C2 122.0(7)
C1 Co1 C3 C2 39.2(5)
C5 Co1 C3 C2 83.8(5)
P2 Co1 C3 C2 174.1(4)
P1 Co1 C3 C2 9.0(9)
P3 Co1 C3 C2 -92.5(5)
C2 Co1 C3 C4 -122.0(7)
C1 Co1 C3 C4 -82.8(5)
C5 Co1 C3 C4 -38.2(4)
P2 Co1 C3 C4 52.1(5)
P1 Co1 C3 C4 -113.0(6)
P3 Co1 C3 C4 145.5(4)
C4 C3 C2 C1 1.3(8)
Co1 C3 C2 C1 -60.9(5)
C4 C3 C2 Co1 62.2(5)
C5 C1 C2 C3 -3.3(8)
Co1 C1 C2 C3 58.8(5)
C5 C1 C2 Co1 -62.1(5)
C4 Co1 C2 C3 -36.4(5)
C1 Co1 C2 C3 -117.0(7)
C5 Co1 C2 C3 -77.6(5)
P2 Co1 C2 C3 -11.9(9)
P1 Co1 C2 C3 -175.6(4)
P3 Co1 C2 C3 91.2(5)
C3 Co1 C2 C1 117.0(7)
C4 Co1 C2 C1 80.6(5)
C5 Co1 C2 C1 39.4(4)
P2 Co1 C2 C1 105.1(6)
P1 Co1 C2 C1 -58.7(5)
P3 Co1 C2 C1 -151.8(4)
P1 O1 C6 C7 -126.1(8)
P1 O2 C8 C9 -140.3(7)
P2 O4 C10 C11 -159.1(6)
P2 O5 C12 C13 137.5(5)
P3 O7 C14 C15 -115.9(7)
P3 O8 C16 C17 -174.6(6)
C35 N1 C18 C37 5.3(5)
Ho1 N1 C18 C37 -142.5(3)
C35 N1 C18 C19 -175.3(5)
Ho1 N1 C18 C19 36.9(8)
N1 C18 C19 C20 -3.2(10)
C37 C18 C19 C20 176.1(5)
N1 C18 C19 C38 179.2(5)
C37 C18 C19 C38 -1.5(8)
C18 C19 C20 N2 -1.6(10)
C38 C19 C20 N2 175.9(5)
C18 C19 C20 C21 173.0(6)
C38 C19 C20 C21 -9.5(9)
C23 N2 C20 C19 177.2(6)
Ho1 N2 C20 C19 -27.8(8)
C23 N2 C20 C21 1.9(7)
Ho1 N2 C20 C21 156.8(4)
C19 C20 C21 C22 -178.7(6)
N2 C20 C21 C22 -3.2(8)
C20 C21 C22 C23 3.0(8)
C20 N2 C23 C24 -175.9(6)
Ho1 N2 C23 C24 29.8(9)
C20 N2 C23 C22 -0.1(7)
Ho1 N2 C23 C22 -154.3(4)
C21 C22 C23 N2 -1.9(8)
C21 C22 C23 C24 174.1(7)
N2 C23 C24 C25 4.0(11)
C22 C23 C24 C25 -171.4(6)
N2 C23 C24 C44 -176.0(6)
C22 C23 C24 C44 8.7(9)
C28 N3 C25 C24 170.7(6)
Ho1 N3 C25 C24 -37.8(8)
C28 N3 C25 C26 -3.2(7)
Ho1 N3 C25 C26 148.3(4)
C23 C24 C25 N3 1.0(10)
C44 C24 C25 N3 -179.1(5)
C23 C24 C25 C26 174.2(6)
C44 C24 C25 C26 -5.9(9)
N3 C25 C26 C27 1.7(7)
C24 C25 C26 C27 -172.5(6)
C25 C26 C27 C28 0.5(8)
C25 N3 C28 C27 3.6(7)
Ho1 N3 C28 C27 -146.7(5)
C25 N3 C28 C29 -173.0(6)
Ho1 N3 C28 C29 36.6(9)
C26 C27 C28 N3 -2.6(8)
C26 C27 C28 C29 174.1(6)
N3 C28 C29 C30 1.4(11)
C27 C28 C29 C30 -174.8(7)
N3 C28 C29 C50 175.7(5)
C27 C28 C29 C50 -0.6(10)
C33 N4 C30 C29 -176.5(6)
Ho1 N4 C30 C29 -16.8(9)
C33 N4 C30 C31 -1.2(6)
Ho1 N4 C30 C31 158.5(3)
C50 C29 C30 N4 173.5(5)
C28 C29 C30 N4 -12.1(11)
C50 C29 C30 C31 -1.1(9)
C28 C29 C30 C31 173.3(6)
N4 C30 C31 C32 2.7(6)
C29 C30 C31 C32 178.1(6)
C30 C31 C32 C33 -2.9(7)
C30 N4 C33 C34 -175.0(5)
Ho1 N4 C33 C34 24.3(7)
C30 N4 C33 C32 -0.5(5)
Ho1 N4 C33 C32 -161.2(3)
C31 C32 C33 N4 2.2(7)
C31 C32 C33 C34 177.0(6)
N4 C33 C34 C35 10.6(10)
C32 C33 C34 C35 -163.2(6)
N4 C33 C34 C56 -172.9(5)
C32 C33 C34 C56 13.4(9)
C18 N1 C35 C34 172.6(6)
Ho1 N1 C35 C34 -38.3(7)
C18 N1 C35 C36 -5.2(5)
Ho1 N1 C35 C36 143.9(3)
C33 C34 C35 N1 -2.4(10)
C56 C34 C35 N1 -178.8(5)
C33 C34 C35 C36 175.2(6)
C56 C34 C35 C36 -1.2(10)
N1 C35 C36 C37 3.2(7)
C34 C35 C36 C37 -174.8(6)
C35 C36 C37 C18 0.0(7)
N1 C18 C37 C36 -3.2(6)
C19 C18 C37 C36 177.3(5)
C20 C19 C38 C39 -68.6(7)
C18 C19 C38 C39 109.2(6)
C20 C19 C38 C43 110.7(5)
C18 C19 C38 C43 -71.5(6)
C43 C38 C39 C40 3.7(11)
C19 C38 C39 C40 -177.0(6)
C38 C39 C40 C41 -4.8(11)
C39 C40 C41 C42 4.0(11)
C40 C41 C42 C43 -2.4(11)
C41 C42 C43 C38 1.4(11)
C39 C38 C43 C42 -2.0(11)
C19 C38 C43 C42 178.6(5)
C23 C24 C44 C49 105.2(5)
C25 C24 C44 C49 -74.7(6)
C23 C24 C44 C45 -80.7(6)
C25 C24 C44 C45 99.4(5)
C49 C44 C45 C46 -3.5(10)
C24 C44 C45 C46 -177.5(6)
C44 C45 C46 C47 -0.8(12)
C45 C46 C47 C48 2.7(12)
C46 C47 C48 C49 -0.6(11)
C45 C44 C49 C48 5.5(10)
C24 C44 C49 C48 179.3(5)
C47 C48 C49 C44 -3.4(11)
C30 C29 C50 C55 -69.0(7)
C28 C29 C50 C55 116.2(6)
C30 C29 C50 C51 113.6(6)
C28 C29 C50 C51 -61.1(7)
C55 C50 C51 C52 0.2(11)
C29 C50 C51 C52 177.6(6)
C50 C51 C52 C53 -0.9(12)
C51 C52 C53 C54 -0.5(14)
C52 C53 C54 C55 2.5(14)
C53 C54 C55 C50 -3.1(13)
C51 C50 C55 C54 1.9(12)
C29 C50 C55 C54 -175.5(7)
C33 C34 C56 C61 -122.1(8)
C35 C34 C56 C61 54.5(10)
C33 C34 C56 C57 62.5(9)
C35 C34 C56 C57 -120.9(7)
C61 C56 C57 C58 5.4(11)
C34 C56 C57 C58 -178.9(7)
C56 C57 C58 C59 -2.8(12)
C57 C58 C59 C60 -2.7(13)
C58 C59 C60 C61 5.7(12)
C57 C56 C61 C60 -2.6(11)
C34 C56 C61 C60 -177.8(7)
C59 C60 C61 C56 -3.0(11)
